data_4071588
loop_
_publ_author_name
'Li, Jie'
'Ma, Jian-Ping'
'Liu, Fengling'
'Wu, Xiang-Wen'
'Dong, Yu-Bin'
'Huang, Ru-Qi'

_publ_section_title
;
 A New Approach for Ferrocenyl-Cyclopentenone and
 Ferrocenyl-Cyclopentenedione Compound Synthesis
;
_journal_issue 21
_journal_name_full Organometallics
_journal_page_first 5446
_journal_paper_doi 10.1021/om800246s
_journal_volume 27
_journal_year 2008
_chemical_formula_sum 'C63 H54 Cl2 Fe3 N2 O'
_chemical_formula_weight 1093.53
_chemical_name_systematic
; 
 ? 
;
_space_group_IT_number 2
_symmetry_cell_setting triclinic
_symmetry_space_group_name_Hall '-P 1'
_symmetry_space_group_name_H-M 'P -1'
_atom_sites_solution_hydrogens geom
_atom_sites_solution_primary direct
_atom_sites_solution_secondary difmap
_audit_creation_method SHELXL-97
_cell_angle_alpha 78.951(3)
_cell_angle_beta 72.719(3)
_cell_angle_gamma 87.210(3)
_cell_formula_units_Z 2
_cell_length_a 12.865(2)
_cell_length_b 14.584(3)
_cell_length_c 14.693(3)
_cell_measurement_reflns_used 1156
_cell_measurement_temperature 298(2)
_cell_measurement_theta_max 17.031
_cell_measurement_theta_min 2.502
_cell_volume 2583.4(9)
_computing_cell_refinement 'Bruker SMART'
_computing_data_collection 'Bruker SMART'
_computing_data_reduction 'Bruker SAINT'
_computing_molecular_graphics 'Bruker SHELXTL'
_computing_publication_material 'Bruker SHELXTL'
_computing_structure_refinement 'SHELXL-97 (Sheldrick, 1997)'
_computing_structure_solution 'SHELXS-97 (Sheldrick, 1990)'
_diffrn_ambient_temperature 298(2)
_diffrn_measured_fraction_theta_full 0.984
_diffrn_measured_fraction_theta_max 0.984
_diffrn_measurement_device_type 'CCD area detector'
_diffrn_measurement_method 'phi and omega scans'
_diffrn_radiation_monochromator graphite
_diffrn_radiation_source 'fine-focus sealed tube'
_diffrn_radiation_type MoK\a
_diffrn_radiation_wavelength 0.71073
_diffrn_reflns_av_R_equivalents 0.0479
_diffrn_reflns_av_sigmaI/netI 0.1377
_diffrn_reflns_limit_h_max 15
_diffrn_reflns_limit_h_min -15
_diffrn_reflns_limit_k_max 17
_diffrn_reflns_limit_k_min -16
_diffrn_reflns_limit_l_max 16
_diffrn_reflns_limit_l_min -17
_diffrn_reflns_number 13256
_diffrn_reflns_theta_full 25.10
_diffrn_reflns_theta_max 25.10
_diffrn_reflns_theta_min 1.85
_exptl_absorpt_coefficient_mu 0.980
_exptl_absorpt_correction_T_max 0.9807
_exptl_absorpt_correction_T_min 0.7576
_exptl_absorpt_correction_type multi-scan
_exptl_absorpt_process_details sadabs
_exptl_crystal_colour red
_exptl_crystal_density_diffrn 1.406
_exptl_crystal_density_method 'not measured'
_exptl_crystal_description needle
_exptl_crystal_F_000 1132
_exptl_crystal_size_max 0.30
_exptl_crystal_size_mid 0.08
_exptl_crystal_size_min 0.02
_refine_diff_density_max 1.291
_refine_diff_density_min -0.711
_refine_diff_density_rms 0.103
_refine_ls_extinction_method none
_refine_ls_goodness_of_fit_ref 1.017
_refine_ls_hydrogen_treatment constr
_refine_ls_matrix_type full
_refine_ls_number_parameters 640
_refine_ls_number_reflns 9063
_refine_ls_number_restraints 444
_refine_ls_restrained_S_all 1.022
_refine_ls_R_factor_all 0.1588
_refine_ls_R_factor_gt 0.0935
_refine_ls_shift/su_max 0.004
_refine_ls_shift/su_mean 0.000
_refine_ls_structure_factor_coef Fsqd
_refine_ls_weighting_details 'calc w=1/[\s^2^(Fo^2^)+(0.1257P)^2^+0.0000P] where P=(Fo^2^+2Fc^2^)/3'
_refine_ls_weighting_scheme calc
_refine_ls_wR_factor_gt 0.2302
_refine_ls_wR_factor_ref 0.2637
_reflns_number_gt 5001
_reflns_number_total 9063
_reflns_threshold_expression >2sigma(I)
_cod_data_source_file om800246s_si_006.cif
_cod_data_source_block 9
_cod_depositor_comments
;
The following automatic conversions were performed:

'_symmetry_cell_setting' value 'Triclinic' changed to 'triclinic'
according to /home/saulius/struct/CIF-dictionaries/cif_core.dic
dictionary named 'cif_core.dic' version 2.4.1 from 2010-06-29.

Automatic conversion script
Id: cif_fix_values 1715 2011-07-08 13:25:40Z adriana 
;
_cod_original_cell_volume 2583.2(8)
_cod_original_sg_symbol_H-M P-1
_cod_database_code 4071588

loop_
_symmetry_equiv_pos_as_xyz
'x, y, z'
'-x, -y, -z'

loop_
_atom_site_label
_atom_site_type_symbol
_atom_site_fract_x
_atom_site_fract_y
_atom_site_fract_z
_atom_site_U_iso_or_equiv
_atom_site_adp_type
_atom_site_occupancy
_atom_site_symmetry_multiplicity
_atom_site_calc_flag
_atom_site_refinement_flags
C1 C 0.2440(6) 0.6224(4) 0.0311(4) 0.0359(16) Uani 1 1 d U
H1 H 0.3038 0.6617 -0.0007 0.043 Uiso 1 1 calc R
C2 C 0.1481(5) 0.6434(4) 0.1037(4) 0.0324(15) Uani 1 1 d U
C3 C 0.1338(6) 0.7338(5) 0.1467(5) 0.0406(16) Uani 1 1 d U
C4 C 0.1611(5) 0.8189(4) 0.0642(5) 0.0362(16) Uani 1 1 d U
C5 C 0.2666(6) 0.8543(5) 0.0222(5) 0.0499(19) Uani 1 1 d U
H5 H 0.3220 0.8261 0.0460 0.060 Uiso 1 1 calc R
C6 C 0.2916(7) 0.9289(6) -0.0526(6) 0.062(2) Uani 1 1 d U
H6 H 0.3629 0.9512 -0.0775 0.075 Uiso 1 1 calc R
C7 C 0.2134(9) 0.9714(6) -0.0915(7) 0.069(2) Uani 1 1 d U
H7 H 0.2307 1.0227 -0.1420 0.083 Uiso 1 1 calc R
C8 C 0.1104(8) 0.9373(6) -0.0553(6) 0.065(2) Uani 1 1 d U
H8 H 0.0564 0.9651 -0.0814 0.078 Uiso 1 1 calc R
C9 C 0.0845(6) 0.8605(5) 0.0213(5) 0.0473(18) Uani 1 1 d U
H9 H 0.0137 0.8369 0.0437 0.057 Uiso 1 1 calc R
C10 C 0.2073(7) 0.7263(5) 0.2129(5) 0.0524(19) Uani 1 1 d U
H10A H 0.2826 0.7264 0.1735 0.063 Uiso 1 1 calc R
H10B H 0.1929 0.6670 0.2577 0.063 Uiso 1 1 calc R
C11 C 0.1922(8) 0.8053(6) 0.2716(6) 0.067(2) Uani 1 1 d U
H11A H 0.2158 0.8643 0.2280 0.081 Uiso 1 1 calc R
H11B H 0.2363 0.7933 0.3158 0.081 Uiso 1 1 calc R
C12 C 0.0706(8) 0.8113(6) 0.3298(6) 0.071(3) Uani 1 1 d U
H12A H 0.0503 0.7559 0.3800 0.085 Uiso 1 1 calc R
H12B H 0.0603 0.8652 0.3613 0.085 Uiso 1 1 calc R
C13 C -0.0006(7) 0.8192(5) 0.2661(6) 0.061(2) Uani 1 1 d U
H13A H 0.0146 0.8777 0.2200 0.073 Uiso 1 1 calc R
H13B H -0.0762 0.8195 0.3049 0.073 Uiso 1 1 calc R
C14 C 0.0169(6) 0.7400(5) 0.2125(5) 0.054(2) Uani 1 1 d U
H14A H -0.0326 0.7464 0.1731 0.065 Uiso 1 1 calc R
H14B H -0.0013 0.6820 0.2591 0.065 Uiso 1 1 calc R
C15 C 0.0780(6) 0.5697(4) 0.1322(5) 0.0381(16) Uani 1 1 d U
H15 H 0.0093 0.5666 0.1772 0.046 Uiso 1 1 calc R
C16 C 0.1279(5) 0.4985(4) 0.0813(5) 0.0346(15) Uani 1 1 d U
C17 C 0.0963(5) 0.4073(4) 0.0856(4) 0.0339(15) Uani 1 1 d U
C18 C -0.0077(6) 0.3633(4) 0.1476(5) 0.0379(16) Uani 1 1 d U
C19 C -0.0447(6) 0.3716(4) 0.2446(5) 0.0386(16) Uani 1 1 d U
H19 H -0.0059 0.4077 0.2693 0.046 Uiso 1 1 calc R
C20 C -0.1391(6) 0.3262(5) 0.3042(5) 0.0426(17) Uani 1 1 d U
H20 H -0.1635 0.3334 0.3687 0.051 Uiso 1 1 calc R
C21 C -0.1983(6) 0.2707(5) 0.2715(5) 0.0415(17) Uani 1 1 d U
C22 C -0.1618(6) 0.2641(5) 0.1729(5) 0.0401(16) Uani 1 1 d U
H22 H -0.2006 0.2283 0.1478 0.048 Uiso 1 1 calc R
C23 C -0.0686(6) 0.3105(5) 0.1135(5) 0.0389(16) Uani 1 1 d U
H23 H -0.0459 0.3061 0.0482 0.047 Uiso 1 1 calc R
C24 C -0.2960(6) 0.2185(5) 0.3376(5) 0.0446(17) Uani 1 1 d U
C25 C -0.3484(7) 0.2235(6) 0.4360(6) 0.059(2) Uani 1 1 d U
H25 H -0.3277 0.2654 0.4725 0.071 Uiso 1 1 calc R
C26 C -0.4341(7) 0.1570(6) 0.4733(6) 0.064(2) Uani 1 1 d U
H26 H -0.4825 0.1450 0.5400 0.077 Uiso 1 1 calc R
C27 C -0.4367(6) 0.1102(6) 0.3994(6) 0.058(2) Uani 1 1 d U
H27 H -0.4875 0.0601 0.4051 0.070 Uiso 1 1 calc R
C28 C -0.3545(6) 0.1475(5) 0.3161(6) 0.054(2) Uani 1 1 d U
H28 H -0.3381 0.1277 0.2533 0.065 Uiso 1 1 calc R
C29 C -0.2636(12) -0.0407(9) 0.4739(15) 0.138(5) Uani 1 1 d U
H29 H -0.3162 -0.0925 0.4946 0.165 Uiso 1 1 calc R
C30 C -0.2393(15) 0.0149(14) 0.5302(12) 0.145(6) Uani 1 1 d U
H30 H -0.2757 0.0115 0.5995 0.174 Uiso 1 1 calc R
C31 C -0.1634(14) 0.0725(12) 0.4793(15) 0.131(5) Uani 1 1 d U
H31 H -0.1344 0.1198 0.5046 0.157 Uiso 1 1 calc R
C32 C -0.1290(11) 0.0599(11) 0.3935(13) 0.130(5) Uani 1 1 d U
H32 H -0.0700 0.0959 0.3426 0.157 Uiso 1 1 calc R
C33 C -0.1883(13) -0.0115(10) 0.3805(12) 0.127(5) Uani 1 1 d U
H33 H -0.1778 -0.0379 0.3219 0.152 Uiso 1 1 calc R
C34 C 0.1664(6) 0.2283(5) 0.2134(5) 0.051(2) Uani 1 1 d U
H34 H 0.1747 0.2932 0.2191 0.062 Uiso 1 1 calc R
C35 C 0.1626(7) 0.1509(6) 0.2853(6) 0.063(2) Uani 1 1 d U
H35 H 0.1688 0.1509 0.3501 0.076 Uiso 1 1 calc R
C36 C 0.1514(8) 0.0722(6) 0.2470(7) 0.070(2) Uani 1 1 d U
H36 H 0.1492 0.0074 0.2815 0.084 Uiso 1 1 calc R
C37 C 0.1462(6) 0.0991(5) 0.1516(6) 0.053(2) Uani 1 1 d U
H37 H 0.1374 0.0579 0.1090 0.064 Uiso 1 1 calc R
C38 C 0.1540(6) 0.1983(5) 0.1295(5) 0.0421(17) Uani 1 1 d U
C39 C 0.1633(5) 0.2543(5) 0.0350(5) 0.0392(16) Uani 1 1 d U
C40 C 0.4308(9) 0.2149(11) 0.1236(11) 0.109(4) Uani 1 1 d U
H40 H 0.4357 0.2810 0.1267 0.131 Uiso 1 1 calc R
C41 C 0.4231(8) 0.1847(11) 0.0463(10) 0.106(4) Uani 1 1 d U
H41 H 0.4223 0.2242 -0.0155 0.127 Uiso 1 1 calc R
C42 C 0.4138(8) 0.0883(11) 0.0681(12) 0.119(4) Uani 1 1 d U
H42 H 0.4088 0.0465 0.0247 0.142 Uiso 1 1 calc R
C43 C 0.4169(9) 0.0609(11) 0.1710(14) 0.137(5) Uani 1 1 d U
H43 H 0.4167 -0.0022 0.2090 0.164 Uiso 1 1 calc R
C44 C 0.4281(10) 0.1454(12) 0.1972(11) 0.118(4) Uani 1 1 d U
H44 H 0.4332 0.1528 0.2607 0.142 Uiso 1 1 calc R
C45 C 0.2952(5) 0.4754(4) -0.0459(5) 0.0366(16) Uani 1 1 d U
C46 C 0.2311(5) 0.5331(5) 0.0171(5) 0.0364(16) Uani 1 1 d U
C47 C 0.3976(6) 0.5090(4) -0.1198(5) 0.0390(16) Uani 1 1 d U
C48 C 0.3968(7) 0.5782(7) -0.1947(7) 0.086(3) Uani 1 1 d U
H48 H 0.3307 0.6049 -0.1985 0.103 Uiso 1 1 calc R
C49 C 0.4907(6) 0.6107(7) -0.2657(6) 0.080(3) Uani 1 1 d U
H49 H 0.4864 0.6578 -0.3169 0.096 Uiso 1 1 calc R
C50 C 0.5893(6) 0.5757(5) -0.2628(5) 0.0421(17) Uani 1 1 d U
C51 C 0.5929(7) 0.5069(6) -0.1883(7) 0.074(3) Uani 1 1 d U
H51 H 0.6595 0.4825 -0.1831 0.089 Uiso 1 1 calc R
C52 C 0.4973(7) 0.4725(7) -0.1195(7) 0.080(3) Uani 1 1 d U
H52 H 0.5010 0.4222 -0.0710 0.096 Uiso 1 1 calc R
C53 C 0.6909(6) 0.6173(5) -0.3389(5) 0.0433(17) Uani 1 1 d U
C54 C 0.7994(6) 0.5959(5) -0.3382(6) 0.0503(19) Uani 1 1 d U
H54 H 0.8214 0.5498 -0.2895 0.060 Uiso 1 1 calc R
C55 C 0.8693(7) 0.6517(6) -0.4184(6) 0.057(2) Uani 1 1 d U
H55 H 0.9489 0.6513 -0.4359 0.069 Uiso 1 1 calc R
C56 C 0.8062(7) 0.7088(6) -0.4706(6) 0.062(2) Uani 1 1 d U
H56 H 0.8340 0.7550 -0.5302 0.075 Uiso 1 1 calc R
C57 C 0.6969(7) 0.6879(5) -0.4204(6) 0.058(2) Uani 1 1 d U
H57 H 0.6345 0.7162 -0.4402 0.070 Uiso 1 1 calc R
C58 C 0.8291(11) 0.4390(7) -0.4757(7) 0.087(3) Uani 1 1 d U
H58 H 0.8677 0.3984 -0.4353 0.104 Uiso 1 1 calc R
C59 C 0.7194(11) 0.4444(8) -0.4585(8) 0.096(4) Uani 1 1 d U
H59 H 0.6653 0.4077 -0.4034 0.115 Uiso 1 1 calc R
C60 C 0.6960(10) 0.5100(9) -0.5333(9) 0.095(3) Uani 1 1 d U
H60 H 0.6237 0.5266 -0.5404 0.115 Uiso 1 1 calc R
C61 C 0.7966(9) 0.5453(8) -0.5975(7) 0.079(3) Uani 1 1 d U
H61 H 0.8070 0.5924 -0.6569 0.095 Uiso 1 1 calc R
C62 C 0.8774(9) 0.5021(7) -0.5621(7) 0.076(3) Uani 1 1 d U
H62 H 0.9557 0.5136 -0.5918 0.091 Uiso 1 1 calc R
C63 C 0.3960(15) 0.2813(17) 0.7568(14) 0.259(10) Uani 1 1 d U
H63A H 0.4191 0.3427 0.7185 0.311 Uiso 1 1 calc R
H63B H 0.3508 0.2891 0.8207 0.311 Uiso 1 1 calc R
N1 N 0.1712(5) 0.3559(4) 0.0269(4) 0.0397(14) Uani 1 1 d U
N2 N 0.2658(5) 0.3883(4) -0.0411(4) 0.0421(14) Uani 1 1 d U
O1 O 0.1694(4) 0.2236(4) -0.0373(4) 0.0558(14) Uani 1 1 d U
Fe1 Fe -0.28800(8) 0.09319(7) 0.42383(7) 0.0454(3) Uani 1 1 d .
Fe2 Fe 0.77669(9) 0.57119(8) -0.46162(7) 0.0495(4) Uani 1 1 d .
Fe3 Fe 0.28865(9) 0.14282(8) 0.16246(9) 0.0547(4) Uani 1 1 d .
Cl1 Cl 0.5040(5) 0.2176(7) 0.7666(5) 0.311(5) Uani 1 1 d U
Cl2 Cl 0.3207(5) 0.2247(5) 0.7006(4) 0.215(3) Uani 1 1 d .

loop_
_atom_site_aniso_label
_atom_site_aniso_U_11
_atom_site_aniso_U_22
_atom_site_aniso_U_33
_atom_site_aniso_U_23
_atom_site_aniso_U_13
_atom_site_aniso_U_12
C1 0.044(4) 0.022(3) 0.035(4) 0.000(3) -0.003(3) -0.007(3)
C2 0.033(4) 0.029(3) 0.031(3) -0.006(3) -0.002(3) -0.001(3)
C3 0.046(4) 0.034(4) 0.037(4) -0.009(3) -0.004(3) -0.001(3)
C4 0.035(4) 0.028(3) 0.044(4) -0.017(3) -0.004(3) 0.002(3)
C5 0.044(4) 0.046(4) 0.055(5) -0.006(4) -0.009(4) -0.006(4)
C6 0.059(5) 0.050(5) 0.067(5) -0.013(4) 0.002(4) -0.017(4)
C7 0.089(7) 0.042(5) 0.062(5) -0.001(4) -0.006(5) -0.001(5)
C8 0.079(6) 0.054(5) 0.062(5) -0.012(4) -0.023(5) 0.023(5)
C9 0.035(4) 0.045(4) 0.061(5) -0.015(4) -0.010(4) 0.000(3)
C10 0.063(5) 0.046(4) 0.051(4) -0.013(4) -0.019(4) 0.001(4)
C11 0.093(6) 0.057(5) 0.058(5) -0.021(4) -0.025(5) -0.001(5)
C12 0.100(7) 0.055(5) 0.048(5) -0.022(4) 0.003(5) -0.006(5)
C13 0.065(5) 0.043(4) 0.054(5) -0.012(4) 0.017(4) -0.004(4)
C14 0.050(5) 0.039(4) 0.052(4) -0.008(3) 0.017(4) -0.005(3)
C15 0.041(4) 0.025(3) 0.035(4) -0.002(3) 0.008(3) -0.003(3)
C16 0.029(3) 0.030(3) 0.038(4) -0.004(3) -0.001(3) -0.005(3)
C17 0.038(4) 0.030(3) 0.031(3) -0.003(3) -0.006(3) -0.002(3)
C18 0.040(4) 0.029(3) 0.038(4) -0.003(3) -0.003(3) 0.003(3)
C19 0.051(4) 0.030(3) 0.036(4) -0.015(3) -0.008(3) -0.007(3)
C20 0.048(4) 0.043(4) 0.035(4) -0.016(3) -0.004(3) -0.009(3)
C21 0.040(4) 0.037(4) 0.041(4) -0.007(3) -0.004(3) 0.002(3)
C22 0.041(4) 0.034(4) 0.045(4) -0.007(3) -0.012(3) 0.001(3)
C23 0.049(4) 0.039(4) 0.028(4) -0.009(3) -0.009(3) 0.001(3)
C24 0.036(4) 0.042(4) 0.050(4) 0.002(3) -0.011(3) 0.000(3)
C25 0.055(5) 0.059(5) 0.053(5) -0.018(4) 0.009(4) -0.010(4)
C26 0.047(5) 0.062(5) 0.056(5) 0.004(4) 0.015(4) 0.000(4)
C27 0.038(4) 0.053(5) 0.072(5) 0.000(4) -0.003(4) -0.022(4)
C28 0.048(5) 0.060(5) 0.054(5) 0.003(4) -0.021(4) -0.011(4)
C29 0.088(8) 0.070(8) 0.207(13) 0.053(8) -0.024(9) 0.015(7)
C30 0.123(10) 0.169(13) 0.116(10) 0.053(9) -0.054(9) 0.052(10)
C31 0.109(10) 0.144(10) 0.165(12) -0.001(10) -0.094(10) 0.001(8)
C32 0.074(8) 0.115(9) 0.153(11) 0.057(10) -0.013(9) 0.021(7)
C33 0.119(10) 0.093(8) 0.153(10) -0.028(8) -0.028(8) 0.084(7)
C34 0.061(5) 0.046(4) 0.046(4) -0.015(4) -0.012(4) 0.020(4)
C35 0.075(6) 0.051(5) 0.063(5) -0.009(4) -0.024(4) 0.018(4)
C36 0.076(6) 0.046(5) 0.085(6) -0.001(4) -0.026(5) 0.005(4)
C37 0.050(5) 0.047(4) 0.063(5) -0.008(4) -0.017(4) -0.007(4)
C38 0.036(4) 0.035(4) 0.052(4) -0.009(3) -0.007(3) 0.004(3)
C39 0.035(4) 0.037(4) 0.048(4) -0.017(3) -0.010(3) 0.000(3)
C40 0.054(6) 0.135(10) 0.133(10) -0.030(8) -0.014(7) -0.015(6)
C41 0.040(5) 0.170(10) 0.099(8) -0.032(8) -0.002(6) -0.002(7)
C42 0.047(6) 0.157(10) 0.168(10) -0.119(9) -0.002(7) 0.013(7)
C43 0.047(6) 0.111(9) 0.206(12) 0.019(10) -0.003(8) 0.032(6)
C44 0.068(7) 0.176(12) 0.121(9) -0.015(9) -0.051(7) 0.009(8)
C45 0.036(4) 0.031(4) 0.036(4) 0.000(3) -0.006(3) 0.002(3)
C46 0.038(4) 0.036(4) 0.032(3) -0.002(3) -0.009(3) 0.003(3)
C47 0.050(4) 0.027(3) 0.033(4) -0.006(3) -0.002(3) 0.008(3)
C48 0.037(5) 0.099(7) 0.080(6) 0.039(5) 0.007(4) 0.025(5)
C49 0.039(5) 0.099(7) 0.063(5) 0.043(5) 0.005(4) 0.017(5)
C50 0.046(4) 0.032(4) 0.042(4) -0.009(3) -0.003(3) 0.008(3)
C51 0.055(5) 0.068(6) 0.079(6) 0.023(5) -0.012(5) -0.001(4)
C52 0.060(6) 0.089(6) 0.064(6) 0.033(5) -0.009(5) -0.002(5)
C53 0.045(4) 0.039(4) 0.044(4) -0.009(3) -0.009(3) 0.005(3)
C54 0.044(4) 0.048(4) 0.056(5) -0.016(4) -0.007(4) -0.001(4)
C55 0.043(5) 0.059(5) 0.062(5) -0.018(4) 0.001(4) -0.002(4)
C56 0.058(5) 0.049(5) 0.058(5) -0.006(4) 0.013(4) -0.003(4)
C57 0.049(5) 0.038(4) 0.071(5) -0.001(4) 0.000(4) 0.009(4)
C58 0.140(9) 0.058(5) 0.052(5) -0.019(4) -0.009(6) 0.011(6)
C59 0.123(8) 0.082(7) 0.071(6) -0.038(5) 0.012(7) -0.047(7)
C60 0.091(7) 0.122(8) 0.091(7) -0.052(7) -0.031(6) -0.022(7)
C61 0.089(7) 0.099(7) 0.048(5) -0.026(5) -0.011(5) 0.009(6)
C62 0.092(7) 0.070(6) 0.057(5) -0.035(5) 0.004(5) 0.000(5)
C63 0.216(16) 0.44(2) 0.267(17) -0.299(17) -0.177(14) 0.217(16)
N1 0.039(3) 0.033(3) 0.041(3) -0.015(3) 0.001(3) 0.000(3)
N2 0.041(3) 0.043(3) 0.034(3) -0.009(3) 0.004(3) -0.001(3)
O1 0.063(4) 0.052(3) 0.055(3) -0.025(3) -0.012(3) 0.000(3)
Fe1 0.0393(6) 0.0443(6) 0.0442(6) 0.0040(5) -0.0066(5) -0.0031(5)
Fe2 0.0521(7) 0.0504(7) 0.0377(6) -0.0109(5) 0.0011(5) -0.0008(5)
Fe3 0.0446(7) 0.0509(7) 0.0715(8) -0.0193(6) -0.0179(6) 0.0096(5)
Cl1 0.186(6) 0.578(14) 0.213(6) -0.168(8) -0.089(5) 0.162(8)
Cl2 0.188(5) 0.323(8) 0.163(4) -0.091(5) -0.072(4) 0.025(5)

loop_
_atom_type_symbol
_atom_type_description
_atom_type_scat_dispersion_real
_atom_type_scat_dispersion_imag
_atom_type_scat_source
C C 0.0033 0.0016 'International Tables Vol C Tables 4.2.6.8 and 6.1.1.4'
H H 0.0000 0.0000 'International Tables Vol C Tables 4.2.6.8 and 6.1.1.4'
N N 0.0061 0.0033 'International Tables Vol C Tables 4.2.6.8 and 6.1.1.4'
O O 0.0106 0.0060 'International Tables Vol C Tables 4.2.6.8 and 6.1.1.4'
Fe Fe 0.3463 0.8444 'International Tables Vol C Tables 4.2.6.8 and 6.1.1.4'
Cl Cl 0.1484 0.1585 'International Tables Vol C Tables 4.2.6.8 and 6.1.1.4'

loop_
_geom_angle_atom_site_label_1
_geom_angle_atom_site_label_2
_geom_angle_atom_site_label_3
_geom_angle
C46 C1 C2 107.4(6)
C46 C1 H1 126.3
C2 C1 H1 126.3
C15 C2 C1 109.4(5)
C15 C2 C3 126.6(6)
C1 C2 C3 123.9(6)
C4 C3 C10 112.8(6)
C4 C3 C14 110.5(6)
C10 C3 C14 105.9(6)
C4 C3 C2 109.5(5)
C10 C3 C2 107.6(5)
C14 C3 C2 110.4(6)
C9 C4 C5 115.5(7)
C9 C4 C3 122.0(6)
C5 C4 C3 122.3(6)
C6 C5 C4 122.4(8)
C6 C5 H5 118.8
C4 C5 H5 118.8
C5 C6 C7 121.0(8)
C5 C6 H6 119.5
C7 C6 H6 119.5
C8 C7 C6 118.7(8)
C8 C7 H7 120.6
C6 C7 H7 120.6
C7 C8 C9 120.4(8)
C7 C8 H8 119.8
C9 C8 H8 119.8
C4 C9 C8 121.8(7)
C4 C9 H9 119.1
C8 C9 H9 119.1
C3 C10 C11 114.2(6)
C3 C10 H10A 108.7
C11 C10 H10A 108.7
C3 C10 H10B 108.7
C11 C10 H10B 108.7
H10A C10 H10B 107.6
C10 C11 C12 109.8(7)
C10 C11 H11A 109.7
C12 C11 H11A 109.7
C10 C11 H11B 109.7
C12 C11 H11B 109.7
H11A C11 H11B 108.2
C13 C12 C11 111.3(7)
C13 C12 H12A 109.4
C11 C12 H12A 109.4
C13 C12 H12B 109.4
C11 C12 H12B 109.4
H12A C12 H12B 108.0
C12 C13 C14 111.1(7)
C12 C13 H13A 109.4
C14 C13 H13A 109.4
C12 C13 H13B 109.4
C14 C13 H13B 109.4
H13A C13 H13B 108.0
C13 C14 C3 113.9(6)
C13 C14 H14A 108.8
C3 C14 H14A 108.8
C13 C14 H14B 108.8
C3 C14 H14B 108.8
H14A C14 H14B 107.7
C2 C15 C16 107.8(6)
C2 C15 H15 126.1
C16 C15 H15 126.1
C17 C16 C15 132.6(6)
C17 C16 C46 119.4(6)
C15 C16 C46 108.0(6)
N1 C17 C16 115.7(6)
N1 C17 C18 119.2(6)
C16 C17 C18 125.1(6)
C23 C18 C19 118.2(6)
C23 C18 C17 122.0(6)
C19 C18 C17 119.8(6)
C20 C19 C18 119.9(7)
C20 C19 H19 120.0
C18 C19 H19 120.0
C21 C20 C19 122.2(6)
C21 C20 H20 118.9
C19 C20 H20 118.9
C20 C21 C22 117.6(6)
C20 C21 C24 121.5(6)
C22 C21 C24 120.9(7)
C23 C22 C21 119.9(7)
C23 C22 H22 120.1
C21 C22 H22 120.1
C22 C23 C18 122.1(6)
C22 C23 H23 119.0
C18 C23 H23 119.0
C25 C24 C28 105.4(7)
C25 C24 C21 127.9(7)
C28 C24 C21 126.7(7)
C25 C24 Fe1 69.8(4)
C28 C24 Fe1 69.2(4)
C21 C24 Fe1 122.9(5)
C26 C25 C24 109.0(7)
C26 C25 Fe1 70.3(5)
C24 C25 Fe1 69.4(4)
C26 C25 H25 125.5
C24 C25 H25 125.5
Fe1 C25 H25 125.5
C27 C26 C25 108.3(7)
C27 C26 Fe1 69.8(5)
C25 C26 Fe1 69.3(5)
C27 C26 H26 125.8
C25 C26 H26 125.8
Fe1 C26 H26 125.8
C28 C27 C26 108.1(7)
C28 C27 Fe1 69.5(4)
C26 C27 Fe1 70.3(5)
C28 C27 H27 126.0
C26 C27 H27 126.0
Fe1 C27 H27 126.0
C27 C28 C24 109.2(7)
C27 C28 Fe1 70.5(5)
C24 C28 Fe1 69.2(4)
C27 C28 H28 125.4
C24 C28 H28 125.4
Fe1 C28 H28 125.4
C30 C29 C33 104.1(15)
C30 C29 Fe1 69.8(8)
C33 C29 Fe1 70.1(6)
C30 C29 H29 127.8
C33 C29 H29 127.8
Fe1 C29 H29 127.8
C31 C30 C29 110.4(19)
C31 C30 Fe1 71.3(8)
C29 C30 Fe1 70.1(8)
C31 C30 H30 124.8
C29 C30 H30 124.8
Fe1 C30 H30 124.8
C32 C31 C30 112(2)
C32 C31 Fe1 72.9(9)
C30 C31 Fe1 71.4(9)
C32 C31 H31 124.1
C30 C31 H31 124.1
Fe1 C31 H31 124.1
C31 C32 C33 110.0(16)
C31 C32 Fe1 70.6(9)
C33 C32 Fe1 69.9(7)
C31 C32 H32 125.0
C33 C32 H32 125.0
Fe1 C32 H32 125.0
C32 C33 C29 103.7(15)
C32 C33 Fe1 69.6(7)
C29 C33 Fe1 68.3(7)
C32 C33 H33 128.1
C29 C33 H33 128.1
Fe1 C33 H33 128.1
C35 C34 C38 108.9(7)
C35 C34 Fe3 71.8(4)
C38 C34 Fe3 69.5(4)
C35 C34 H34 125.6
C38 C34 H34 125.6
Fe3 C34 H34 125.6
C34 C35 C36 107.2(8)
C34 C35 Fe3 68.5(5)
C36 C35 Fe3 68.8(5)
C34 C35 H35 126.4
C36 C35 H35 126.4
Fe3 C35 H35 126.4
C37 C36 C35 110.4(8)
C37 C36 Fe3 69.9(5)
C35 C36 Fe3 71.0(5)
C37 C36 H36 124.8
C35 C36 H36 124.8
Fe3 C36 H36 124.8
C36 C37 C38 106.5(7)
C36 C37 Fe3 69.7(5)
C38 C37 Fe3 69.3(4)
C36 C37 H37 126.8
C38 C37 H37 126.8
Fe3 C37 H37 126.8
C37 C38 C34 107.1(7)
C37 C38 C39 124.6(7)
C34 C38 C39 127.8(6)
C37 C38 Fe3 69.6(4)
C34 C38 Fe3 68.8(4)
C39 C38 Fe3 120.2(5)
O1 C39 C38 125.0(6)
O1 C39 N1 118.6(6)
C38 C39 N1 116.3(6)
C41 C40 C44 112.2(15)
C41 C40 Fe3 72.2(8)
C44 C40 Fe3 70.1(8)
C41 C40 H40 123.9
C44 C40 H40 123.9
Fe3 C40 H40 123.9
C40 C41 C42 108.6(14)
C40 C41 Fe3 69.9(7)
C42 C41 Fe3 69.2(7)
C40 C41 H41 125.7
C42 C41 H41 125.7
Fe3 C41 H41 125.7
C41 C42 C43 105.6(12)
C41 C42 Fe3 71.3(6)
C43 C42 Fe3 67.5(6)
C41 C42 H42 127.2
C43 C42 H42 127.2
Fe3 C42 H42 127.2
C44 C43 C42 103.7(12)
C44 C43 Fe3 69.8(7)
C42 C43 Fe3 68.9(6)
C44 C43 H43 128.1
C42 C43 H43 128.1
Fe3 C43 H43 128.1
C40 C44 C43 109.8(14)
C40 C44 Fe3 71.6(7)
C43 C44 Fe3 69.8(7)
C40 C44 H44 125.1
C43 C44 H44 125.1
Fe3 C44 H44 125.1
N2 C45 C46 121.7(6)
N2 C45 C47 116.4(6)
C46 C45 C47 121.8(6)
C1 C46 C45 133.9(6)
C1 C46 C16 107.3(6)
C45 C46 C16 118.7(6)
C48 C47 C52 115.8(7)
C48 C47 C45 120.3(7)
C52 C47 C45 123.9(6)
C47 C48 C49 121.9(7)
C47 C48 H48 119.0
C49 C48 H48 119.0
C50 C49 C48 121.6(7)
C50 C49 H49 119.2
C48 C49 H49 119.2
C51 C50 C49 117.9(7)
C51 C50 C53 122.2(7)
C49 C50 C53 119.8(6)
C50 C51 C52 119.8(8)
C50 C51 H51 120.1
C52 C51 H51 120.1
C47 C52 C51 122.9(8)
C47 C52 H52 118.6
C51 C52 H52 118.6
C57 C53 C54 106.9(7)
C57 C53 C50 127.1(7)
C54 C53 C50 125.9(6)
C57 C53 Fe2 70.2(4)
C54 C53 Fe2 69.1(4)
C50 C53 Fe2 128.5(5)
C55 C54 C53 108.2(7)
C55 C54 Fe2 69.8(5)
C53 C54 Fe2 70.0(4)
C55 C54 H54 125.9
C53 C54 H54 125.9
Fe2 C54 H54 125.9
C54 C55 C56 108.7(7)
C54 C55 Fe2 70.0(5)
C56 C55 Fe2 70.1(5)
C54 C55 H55 125.7
C56 C55 H55 125.7
Fe2 C55 H55 125.7
C57 C56 C55 107.1(7)
C57 C56 Fe2 70.3(5)
C55 C56 Fe2 69.0(5)
C57 C56 H56 126.4
C55 C56 H56 126.5
Fe2 C56 H56 126.4
C56 C57 C53 109.1(7)
C56 C57 Fe2 69.6(4)
C53 C57 Fe2 69.4(4)
C56 C57 H57 125.4
C53 C57 H57 125.4
Fe2 C57 H57 125.4
C59 C58 C62 107.7(11)
C59 C58 Fe2 69.3(6)
C62 C58 Fe2 70.0(5)
C59 C58 H58 126.2
C62 C58 H58 126.2
Fe2 C58 H58 126.2
C58 C59 C60 109.0(10)
C58 C59 Fe2 71.5(6)
C60 C59 Fe2 69.9(6)
C58 C59 H59 125.5
C60 C59 H59 125.5
Fe2 C59 H59 125.5
C59 C60 C61 106.8(11)
C59 C60 Fe2 69.2(6)
C61 C60 Fe2 70.5(6)
C59 C60 H60 126.6
C61 C60 H60 126.6
Fe2 C60 H60 126.6
C62 C61 C60 107.8(10)
C62 C61 Fe2 70.5(5)
C60 C61 Fe2 68.9(5)
C62 C61 H61 126.1
C60 C61 H61 126.1
Fe2 C61 H61 126.1
C61 C62 C58 108.7(10)
C61 C62 Fe2 70.3(5)
C58 C62 Fe2 69.6(5)
C61 C62 H62 125.7
C58 C62 H62 125.7
Fe2 C62 H62 125.7
Cl1 C63 Cl2 109.3(10)
Cl1 C63 H63A 109.8
Cl2 C63 H63A 109.8
Cl1 C63 H63B 109.8
Cl2 C63 H63B 109.8
H63A C63 H63B 108.3
N2 N1 C17 126.6(5)
N2 N1 C39 109.4(5)
C17 N1 C39 123.8(5)
C45 N2 N1 117.3(5)
C31 Fe1 C30 37.3(6)
C31 Fe1 C29 66.0(7)
C30 Fe1 C29 40.2(6)
C31 Fe1 C32 36.4(6)
C30 Fe1 C32 62.9(6)
C29 Fe1 C32 67.1(6)
C31 Fe1 C33 65.5(7)
C30 Fe1 C33 66.6(7)
C29 Fe1 C33 41.6(6)
C32 Fe1 C33 40.4(6)
C31 Fe1 C28 152.2(7)
C30 Fe1 C28 167.7(7)
C29 Fe1 C28 128.4(7)
C32 Fe1 C28 120.9(6)
C33 Fe1 C28 107.9(5)
C31 Fe1 C24 117.6(6)
C30 Fe1 C24 150.7(8)
C29 Fe1 C24 164.4(7)
C32 Fe1 C24 106.2(4)
C33 Fe1 C24 124.3(5)
C28 Fe1 C24 41.6(3)
C31 Fe1 C25 109.2(6)
C30 Fe1 C25 120.8(7)
C29 Fe1 C25 154.6(6)
C32 Fe1 C25 124.9(6)
C33 Fe1 C25 161.6(6)
C28 Fe1 C25 68.0(3)
C24 Fe1 C25 40.7(3)
C31 Fe1 C27 166.9(7)
C30 Fe1 C27 132.1(6)
C29 Fe1 C27 110.8(5)
C32 Fe1 C27 155.8(7)
C33 Fe1 C27 121.3(6)
C28 Fe1 C27 40.0(3)
C24 Fe1 C27 69.1(3)
C25 Fe1 C27 67.9(3)
C31 Fe1 C26 129.7(6)
C30 Fe1 C26 112.9(6)
C29 Fe1 C26 121.9(5)
C32 Fe1 C26 162.4(7)
C33 Fe1 C26 156.3(6)
C28 Fe1 C26 67.2(3)
C24 Fe1 C26 68.7(3)
C25 Fe1 C26 40.5(3)
C27 Fe1 C26 39.9(3)
C59 Fe2 C55 149.8(5)
C59 Fe2 C60 40.9(4)
C55 Fe2 C60 167.3(5)
C59 Fe2 C54 117.4(4)
C55 Fe2 C54 40.2(3)
C60 Fe2 C54 151.9(4)
C59 Fe2 C53 108.8(4)
C55 Fe2 C53 68.3(3)
C60 Fe2 C53 119.0(4)
C54 Fe2 C53 41.0(3)
C59 Fe2 C56 168.4(5)
C55 Fe2 C56 40.9(3)
C60 Fe2 C56 129.7(5)
C54 Fe2 C56 68.4(3)
C53 Fe2 C56 68.4(3)
C59 Fe2 C58 39.2(4)
C55 Fe2 C58 117.4(4)
C60 Fe2 C58 67.4(5)
C54 Fe2 C58 107.4(4)
C53 Fe2 C58 128.0(3)
C56 Fe2 C58 151.3(4)
C59 Fe2 C61 67.8(4)
C55 Fe2 C61 128.5(4)
C60 Fe2 C61 40.6(4)
C54 Fe2 C61 165.2(4)
C53 Fe2 C61 153.2(4)
C56 Fe2 C61 109.3(4)
C58 Fe2 C61 67.2(4)
C59 Fe2 C57 130.7(5)
C55 Fe2 C57 67.7(3)
C60 Fe2 C57 110.5(4)
C54 Fe2 C57 67.9(3)
C53 Fe2 C57 40.4(3)
C56 Fe2 C57 40.1(3)
C58 Fe2 C57 166.7(4)
C61 Fe2 C57 120.5(4)
C59 Fe2 C62 66.9(4)
C55 Fe2 C62 108.3(4)
C60 Fe2 C62 67.1(5)
C54 Fe2 C62 127.9(4)
C53 Fe2 C62 166.1(4)
C56 Fe2 C62 118.6(4)
C58 Fe2 C62 40.4(4)
C61 Fe2 C62 39.2(4)
C57 Fe2 C62 152.2(4)
C43 Fe3 C44 40.4(5)
C43 Fe3 C34 153.8(6)
C44 Fe3 C34 119.6(5)
C43 Fe3 C38 163.0(6)
C44 Fe3 C38 155.4(5)
C34 Fe3 C38 41.7(3)
C43 Fe3 C36 108.2(5)
C44 Fe3 C36 125.5(5)
C34 Fe3 C36 67.4(3)
C38 Fe3 C36 67.9(3)
C43 Fe3 C40 66.7(6)
C44 Fe3 C40 38.3(5)
C34 Fe3 C40 108.2(5)
C38 Fe3 C40 122.6(5)
C36 Fe3 C40 160.2(5)
C43 Fe3 C37 125.2(6)
C44 Fe3 C37 162.1(5)
C34 Fe3 C37 69.3(3)
C38 Fe3 C37 41.1(3)
C36 Fe3 C37 40.5(3)
C40 Fe3 C37 158.2(5)
C43 Fe3 C42 43.6(6)
C44 Fe3 C42 68.4(6)
C34 Fe3 C42 160.1(6)
C38 Fe3 C42 123.9(5)
C36 Fe3 C42 124.9(5)
C40 Fe3 C42 65.7(5)
C37 Fe3 C42 108.8(4)
C43 Fe3 C35 120.1(5)
C44 Fe3 C35 107.4(5)
C34 Fe3 C35 39.7(3)
C38 Fe3 C35 68.4(3)
C36 Fe3 C35 40.2(3)
C40 Fe3 C35 124.2(5)
C37 Fe3 C35 68.6(3)
C42 Fe3 C35 159.6(6)
C43 Fe3 C41 68.8(6)
C44 Fe3 C41 65.5(5)
C34 Fe3 C41 124.0(5)
C38 Fe3 C41 108.9(4)
C36 Fe3 C41 160.5(5)
C40 Fe3 C41 37.9(5)
C37 Fe3 C41 124.4(5)
C42 Fe3 C41 39.6(5)
C35 Fe3 C41 158.4(5)

loop_
_geom_bond_atom_site_label_1
_geom_bond_atom_site_label_2
_geom_bond_distance
C1 C46 1.383(9)
C1 C2 1.435(9)
C1 H1 0.9300
C2 C15 1.357(9)
C2 C3 1.548(8)
C3 C4 1.531(9)
C3 C10 1.532(10)
C3 C14 1.537(9)
C4 C9 1.379(10)
C4 C5 1.392(10)
C5 C6 1.364(11)
C5 H5 0.9300
C6 C7 1.366(12)
C6 H6 0.9300
C7 C8 1.353(12)
C7 H7 0.9300
C8 C9 1.401(11)
C8 H8 0.9300
C9 H9 0.9300
C10 C11 1.538(10)
C10 H10A 0.9700
C10 H10B 0.9700
C11 C12 1.551(12)
C11 H11A 0.9700
C11 H11B 0.9700
C12 C13 1.480(12)
C12 H12A 0.9700
C12 H12B 0.9700
C13 C14 1.491(10)
C13 H13A 0.9700
C13 H13B 0.9700
C14 H14A 0.9700
C14 H14B 0.9700
C15 C16 1.413(8)
C15 H15 0.9300
C16 C17 1.394(9)
C16 C46 1.431(9)
C17 N1 1.386(8)
C17 C18 1.473(9)
C18 C23 1.377(9)
C18 C19 1.388(9)
C19 C20 1.380(9)
C19 H19 0.9300
C20 C21 1.375(10)
C20 H20 0.9300
C21 C22 1.405(9)
C21 C24 1.479(10)
C22 C23 1.374(10)
C22 H22 0.9300
C23 H23 0.9300
C24 C25 1.416(10)
C24 C28 1.443(10)
C24 Fe1 2.031(7)
C25 C26 1.413(11)
C25 Fe1 2.037(8)
C25 H25 0.9800
C26 C27 1.398(12)
C26 Fe1 2.050(8)
C26 H26 0.9800
C27 C28 1.394(10)
C27 Fe1 2.044(8)
C27 H27 0.9800
C28 Fe1 2.030(8)
C28 H28 0.9800
C29 C30 1.37(2)
C29 C33 1.425(19)
C29 Fe1 1.995(11)
C29 H29 0.9800
C30 C31 1.27(2)
C30 Fe1 1.992(12)
C30 H30 0.9800
C31 C32 1.25(2)
C31 Fe1 1.990(13)
C31 H31 0.9800
C32 C33 1.39(2)
C32 Fe1 2.016(13)
C32 H32 0.9800
C33 Fe1 2.020(10)
C33 H33 0.9800
C34 C35 1.382(10)
C34 C38 1.437(10)
C34 Fe3 2.014(7)
C34 H34 0.9800
C35 C36 1.402(11)
C35 Fe3 2.055(9)
C35 H35 0.9800
C36 C37 1.402(11)
C36 Fe3 2.026(10)
C36 H36 0.9800
C37 C38 1.421(10)
C37 Fe3 2.029(8)
C37 H37 0.9800
C38 C39 1.444(10)
C38 Fe3 2.025(7)
C39 O1 1.210(8)
C39 N1 1.470(8)
C40 C41 1.325(16)
C40 C44 1.326(17)
C40 Fe3 2.028(12)
C40 H40 0.9800
C41 C42 1.383(18)
C41 Fe3 2.056(11)
C41 H41 0.9800
C42 C43 1.500(19)
C42 Fe3 2.029(10)
C42 H42 0.9800
C43 C44 1.386(19)
C43 Fe3 2.009(11)
C43 H43 0.9800
C44 Fe3 2.009(11)
C44 H44 0.9800
C45 N2 1.325(8)
C45 C46 1.422(9)
C45 C47 1.471(9)
C47 C48 1.345(10)
C47 C52 1.365(11)
C48 C49 1.375(11)
C48 H48 0.9300
C49 C50 1.352(10)
C49 H49 0.9300
C50 C51 1.346(10)
C50 C53 1.509(10)
C51 C52 1.383(12)
C51 H51 0.9300
C52 H52 0.9300
C53 C57 1.407(10)
C53 C54 1.418(10)
C53 Fe2 2.032(7)
C54 C55 1.390(10)
C54 Fe2 2.021(8)
C54 H54 0.9800
C55 C56 1.414(11)
C55 Fe2 2.018(8)
C55 H55 0.9800
C56 C57 1.398(11)
C56 Fe2 2.033(8)
C56 H56 0.9800
C57 Fe2 2.043(7)
C57 H57 0.9800
C58 C59 1.359(15)
C58 C62 1.409(13)
C58 Fe2 2.039(9)
C58 H58 0.9800
C59 C60 1.408(15)
C59 Fe2 2.011(10)
C59 H59 0.9800
C60 C61 1.408(14)
C60 Fe2 2.021(10)
C60 H60 0.9800
C61 C62 1.370(13)
C61 Fe2 2.042(9)
C61 H61 0.9800
C62 Fe2 2.044(8)
C62 H62 0.9800
C63 Cl1 1.660(14)
C63 Cl2 1.765(16)
C63 H63A 0.9700
C63 H63B 0.9700
N1 N2 1.362(7)

loop_
_geom_torsion_atom_site_label_1
_geom_torsion_atom_site_label_2
_geom_torsion_atom_site_label_3
_geom_torsion_atom_site_label_4
_geom_torsion
C46 C1 C2 C15 -0.8(8)
C46 C1 C2 C3 174.7(6)
C15 C2 C3 C4 -134.4(7)
C1 C2 C3 C4 50.8(8)
C15 C2 C3 C10 102.7(8)
C1 C2 C3 C10 -72.1(8)
C15 C2 C3 C14 -12.4(10)
C1 C2 C3 C14 172.8(6)
C10 C3 C4 C9 -153.7(6)
C14 C3 C4 C9 -35.3(9)
C2 C3 C4 C9 86.5(7)
C10 C3 C4 C5 32.0(9)
C14 C3 C4 C5 150.3(7)
C2 C3 C4 C5 -87.8(8)
C9 C4 C5 C6 3.9(11)
C3 C4 C5 C6 178.6(7)
C4 C5 C6 C7 -1.5(12)
C5 C6 C7 C8 -0.8(13)
C6 C7 C8 C9 0.6(13)
C5 C4 C9 C8 -4.1(10)
C3 C4 C9 C8 -178.9(6)
C7 C8 C9 C4 2.0(12)
C4 C3 C10 C11 66.3(8)
C14 C3 C10 C11 -54.7(8)
C2 C3 C10 C11 -172.8(6)
C3 C10 C11 C12 54.4(9)
C10 C11 C12 C13 -53.1(9)
C11 C12 C13 C14 56.2(9)
C12 C13 C14 C3 -60.2(9)
C4 C3 C14 C13 -65.4(9)
C10 C3 C14 C13 57.1(8)
C2 C3 C14 C13 173.3(6)
C1 C2 C15 C16 1.8(8)
C3 C2 C15 C16 -173.6(6)
C2 C15 C16 C17 176.1(7)
C2 C15 C16 C46 -2.0(8)
C15 C16 C17 N1 -176.5(7)
C46 C16 C17 N1 1.4(9)
C15 C16 C17 C18 2.6(12)
C46 C16 C17 C18 -179.5(6)
N1 C17 C18 C23 -45.0(9)
C16 C17 C18 C23 135.9(7)
N1 C17 C18 C19 132.5(7)
C16 C17 C18 C19 -46.6(10)
C23 C18 C19 C20 1.1(10)
C17 C18 C19 C20 -176.5(6)
C18 C19 C20 C21 1.2(11)
C19 C20 C21 C22 -2.4(10)
C19 C20 C21 C24 176.6(6)
C20 C21 C22 C23 1.4(10)
C24 C21 C22 C23 -177.6(6)
C21 C22 C23 C18 0.8(10)
C19 C18 C23 C22 -2.1(10)
C17 C18 C23 C22 175.4(6)
C20 C21 C24 C25 6.8(11)
C22 C21 C24 C25 -174.2(7)
C20 C21 C24 C28 -169.7(7)
C22 C21 C24 C28 9.3(11)
C20 C21 C24 Fe1 -82.3(8)
C22 C21 C24 Fe1 96.7(7)
C28 C24 C25 C26 1.0(9)
C21 C24 C25 C26 -176.0(7)
Fe1 C24 C25 C26 -59.3(6)
C28 C24 C25 Fe1 60.4(5)
C21 C24 C25 Fe1 -116.6(7)
C24 C25 C26 C27 -0.2(10)
Fe1 C25 C26 C27 -59.0(6)
C24 C25 C26 Fe1 58.8(6)
C25 C26 C27 C28 -0.8(10)
Fe1 C26 C27 C28 -59.5(6)
C25 C26 C27 Fe1 58.7(6)
C26 C27 C28 C24 1.4(9)
Fe1 C27 C28 C24 -58.5(5)
C26 C27 C28 Fe1 60.0(6)
C25 C24 C28 C27 -1.5(9)
C21 C24 C28 C27 175.6(7)
Fe1 C24 C28 C27 59.3(6)
C25 C24 C28 Fe1 -60.8(5)
C21 C24 C28 Fe1 116.2(7)
C33 C29 C30 C31 2.2(17)
Fe1 C29 C30 C31 -60.0(11)
C33 C29 C30 Fe1 62.2(8)
C29 C30 C31 C32 -2.9(19)
Fe1 C30 C31 C32 -62.2(12)
C29 C30 C31 Fe1 59.3(11)
C30 C31 C32 C33 2.3(18)
Fe1 C31 C32 C33 -59.0(10)
C30 C31 C32 Fe1 61.3(11)
C31 C32 C33 C29 -0.8(15)
Fe1 C32 C33 C29 -60.2(8)
C31 C32 C33 Fe1 59.4(11)
C30 C29 C33 C32 -0.8(14)
Fe1 C29 C33 C32 61.1(8)
C30 C29 C33 Fe1 -62.0(9)
C38 C34 C35 C36 1.8(9)
Fe3 C34 C35 C36 -58.1(6)
C38 C34 C35 Fe3 59.9(5)
C34 C35 C36 C37 -1.0(10)
Fe3 C35 C36 C37 -58.9(6)
C34 C35 C36 Fe3 58.0(6)
C35 C36 C37 C38 -0.2(10)
Fe3 C36 C37 C38 -59.9(5)
C35 C36 C37 Fe3 59.6(7)
C36 C37 C38 C34 1.3(9)
Fe3 C37 C38 C34 -58.8(5)
C36 C37 C38 C39 173.3(7)
Fe3 C37 C38 C39 113.3(7)
C36 C37 C38 Fe3 60.1(6)
C35 C34 C38 C37 -1.9(9)
Fe3 C34 C38 C37 59.3(5)
C35 C34 C38 C39 -173.7(7)
Fe3 C34 C38 C39 -112.4(7)
C35 C34 C38 Fe3 -61.3(6)
C37 C38 C39 O1 -2.8(12)
C34 C38 C39 O1 167.6(7)
Fe3 C38 C39 O1 82.2(9)
C37 C38 C39 N1 -179.6(6)
C34 C38 C39 N1 -9.2(10)
Fe3 C38 C39 N1 -94.6(6)
C44 C40 C41 C42 0.4(14)
Fe3 C40 C41 C42 -58.5(8)
C44 C40 C41 Fe3 58.8(9)
C40 C41 C42 C43 -0.1(13)
Fe3 C41 C42 C43 -59.0(7)
C40 C41 C42 Fe3 58.9(8)
C41 C42 C43 C44 -0.2(13)
Fe3 C42 C43 C44 -61.7(8)
C41 C42 C43 Fe3 61.5(8)
C41 C40 C44 C43 -0.5(16)
Fe3 C40 C44 C43 59.6(9)
C41 C40 C44 Fe3 -60.1(9)
C42 C43 C44 C40 0.4(14)
Fe3 C43 C44 C40 -60.7(9)
C42 C43 C44 Fe3 61.0(8)
C2 C1 C46 C45 177.8(7)
C2 C1 C46 C16 -0.4(7)
N2 C45 C46 C1 176.5(7)
C47 C45 C46 C1 -3.5(12)
N2 C45 C46 C16 -5.4(10)
C47 C45 C46 C16 174.6(6)
C17 C16 C46 C1 -176.9(6)
C15 C16 C46 C1 1.5(8)
C17 C16 C46 C45 4.6(10)
C15 C16 C46 C45 -177.0(6)
N2 C45 C47 C48 114.3(9)
C46 C45 C47 C48 -65.7(10)
N2 C45 C47 C52 -64.0(11)
C46 C45 C47 C52 116.0(9)
C52 C47 C48 C49 -0.8(15)
C45 C47 C48 C49 -179.2(9)
C47 C48 C49 C50 -1.3(18)
C48 C49 C50 C51 0.7(15)
C48 C49 C50 C53 -176.3(9)
C49 C50 C51 C52 1.9(14)
C53 C50 C51 C52 178.8(9)
C48 C47 C52 C51 3.5(15)
C45 C47 C52 C51 -178.2(9)
C50 C51 C52 C47 -4.2(16)
C51 C50 C53 C57 178.8(8)
C49 C50 C53 C57 -4.3(12)
C51 C50 C53 C54 -5.2(12)
C49 C50 C53 C54 171.6(8)
C51 C50 C53 Fe2 85.4(9)
C49 C50 C53 Fe2 -97.7(9)
C57 C53 C54 C55 -0.8(9)
C50 C53 C54 C55 -177.4(7)
Fe2 C53 C54 C55 59.5(5)
C57 C53 C54 Fe2 -60.3(5)
C50 C53 C54 Fe2 123.1(7)
C53 C54 C55 C56 0.1(9)
Fe2 C54 C55 C56 59.7(6)
C53 C54 C55 Fe2 -59.6(5)
C54 C55 C56 C57 0.7(9)
Fe2 C55 C56 C57 60.3(6)
C54 C55 C56 Fe2 -59.6(6)
C55 C56 C57 C53 -1.3(9)
Fe2 C56 C57 C53 58.2(6)
C55 C56 C57 Fe2 -59.5(6)
C54 C53 C57 C56 1.3(9)
C50 C53 C57 C56 177.9(7)
Fe2 C53 C57 C56 -58.3(6)
C54 C53 C57 Fe2 59.6(5)
C50 C53 C57 Fe2 -123.8(7)
C62 C58 C59 C60 0.4(11)
Fe2 C58 C59 C60 60.2(7)
C62 C58 C59 Fe2 -59.7(7)
C58 C59 C60 C61 -0.3(11)
Fe2 C59 C60 C61 60.8(7)
C58 C59 C60 Fe2 -61.1(7)
C59 C60 C61 C62 0.0(11)
Fe2 C60 C61 C62 60.0(7)
C59 C60 C61 Fe2 -60.0(7)
C60 C61 C62 C58 0.2(11)
Fe2 C61 C62 C58 59.2(6)
C60 C61 C62 Fe2 -59.0(7)
C59 C58 C62 C61 -0.4(11)
Fe2 C58 C62 C61 -59.7(7)
C59 C58 C62 Fe2 59.3(7)
C16 C17 N1 N2 -7.6(10)
C18 C17 N1 N2 173.2(6)
C16 C17 N1 C39 167.3(6)
C18 C17 N1 C39 -11.9(10)
O1 C39 N1 N2 -55.9(8)
C38 C39 N1 N2 121.1(6)
O1 C39 N1 C17 128.4(7)
C38 C39 N1 C17 -54.5(9)
C46 C45 N2 N1 0.0(10)
C47 C45 N2 N1 180.0(6)
C17 N1 N2 C45 6.9(10)
C39 N1 N2 C45 -168.5(6)
C32 C31 Fe1 C30 121(2)
C32 C31 Fe1 C29 83.5(12)
C30 C31 Fe1 C29 -37.3(13)
C30 C31 Fe1 C32 -121(2)
C32 C31 Fe1 C33 37.7(11)
C30 C31 Fe1 C33 -83.1(14)
C32 C31 Fe1 C28 -44(2)
C30 C31 Fe1 C28 -165.1(12)
C32 C31 Fe1 C24 -79.7(13)
C30 C31 Fe1 C24 159.6(12)
C32 C31 Fe1 C25 -123.3(12)
C30 C31 Fe1 C25 115.9(13)
C32 C31 Fe1 C27 162.0(19)
C30 C31 Fe1 C27 41(3)
C32 C31 Fe1 C26 -164.0(10)
C30 C31 Fe1 C26 75.2(15)
C29 C30 Fe1 C31 -121.0(19)
C31 C30 Fe1 C29 121.0(19)
C31 C30 Fe1 C32 35.0(12)
C29 C30 Fe1 C32 -86.0(12)
C31 C30 Fe1 C33 79.7(13)
C29 C30 Fe1 C33 -41.2(10)
C31 C30 Fe1 C28 146(2)
C29 C30 Fe1 C28 25(3)
C31 C30 Fe1 C24 -39(2)
C29 C30 Fe1 C24 -160.2(9)
C31 C30 Fe1 C25 -81.3(14)
C29 C30 Fe1 C25 157.7(9)
C31 C30 Fe1 C27 -168.4(10)
C29 C30 Fe1 C27 70.7(13)
C31 C30 Fe1 C26 -126.1(13)
C29 C30 Fe1 C26 112.9(11)
C30 C29 Fe1 C31 34.7(11)
C33 C29 Fe1 C31 -79.5(10)
C33 C29 Fe1 C30 -114.2(15)
C30 C29 Fe1 C32 74.5(11)
C33 C29 Fe1 C32 -39.7(10)
C30 C29 Fe1 C33 114.2(15)
C30 C29 Fe1 C28 -173.4(9)
C33 C29 Fe1 C28 72.4(11)
C30 C29 Fe1 C24 141.7(18)
C33 C29 Fe1 C24 28(3)
C30 C29 Fe1 C25 -49.6(18)
C33 C29 Fe1 C25 -163.8(11)
C30 C29 Fe1 C27 -131.6(11)
C33 C29 Fe1 C27 114.3(10)
C30 C29 Fe1 C26 -88.5(12)
C33 C29 Fe1 C26 157.4(9)
C33 C32 Fe1 C31 120.9(15)
C31 C32 Fe1 C30 -35.8(12)
C33 C32 Fe1 C30 85.1(11)
C31 C32 Fe1 C29 -80.1(12)
C33 C32 Fe1 C29 40.8(10)
C31 C32 Fe1 C33 -120.9(15)
C31 C32 Fe1 C28 157.6(11)
C33 C32 Fe1 C28 -81.4(10)
C31 C32 Fe1 C24 114.8(12)
C33 C32 Fe1 C24 -124.3(9)
C31 C32 Fe1 C25 74.2(13)
C33 C32 Fe1 C25 -164.8(8)
C31 C32 Fe1 C27 -170.1(10)
C33 C32 Fe1 C27 -49.2(15)
C31 C32 Fe1 C26 44(2)
C33 C32 Fe1 C26 165.4(12)
C32 C33 Fe1 C31 -34.0(9)
C29 C33 Fe1 C31 80.8(11)
C32 C33 Fe1 C30 -75.0(11)
C29 C33 Fe1 C30 39.9(10)
C32 C33 Fe1 C29 -114.8(14)
C29 C33 Fe1 C32 114.8(14)
C32 C33 Fe1 C28 116.9(9)
C29 C33 Fe1 C28 -128.3(10)
C32 C33 Fe1 C24 73.8(11)
C29 C33 Fe1 C24 -171.4(9)
C32 C33 Fe1 C25 43(2)
C29 C33 Fe1 C25 157.7(15)
C32 C33 Fe1 C27 158.7(8)
C29 C33 Fe1 C27 -86.5(11)
C32 C33 Fe1 C26 -169.1(10)
C29 C33 Fe1 C26 -54.2(17)
C27 C28 Fe1 C31 -171.0(12)
C24 C28 Fe1 C31 -50.5(14)
C27 C28 Fe1 C30 56(3)
C24 C28 Fe1 C30 176(3)
C27 C28 Fe1 C29 76.0(8)
C24 C28 Fe1 C29 -163.5(7)
C27 C28 Fe1 C32 160.1(8)
C24 C28 Fe1 C32 -79.4(8)
C27 C28 Fe1 C33 117.7(7)
C24 C28 Fe1 C33 -121.8(7)
C27 C28 Fe1 C24 -120.5(7)
C27 C28 Fe1 C25 -81.4(5)
C24 C28 Fe1 C25 39.1(4)
C24 C28 Fe1 C27 120.5(7)
C27 C28 Fe1 C26 -37.5(5)
C24 C28 Fe1 C26 83.0(5)
C25 C24 Fe1 C31 -87.7(8)
C28 C24 Fe1 C31 156.0(8)
C21 C24 Fe1 C31 35.0(10)
C25 C24 Fe1 C30 -62.1(12)
C28 C24 Fe1 C30 -178.4(11)
C21 C24 Fe1 C30 60.7(13)
C25 C24 Fe1 C29 172.6(19)
C28 C24 Fe1 C29 56(2)
C21 C24 Fe1 C29 -65(2)
C25 C24 Fe1 C32 -125.2(8)
C28 C24 Fe1 C32 118.5(8)
C21 C24 Fe1 C32 -2.4(9)
C25 C24 Fe1 C33 -165.6(7)
C28 C24 Fe1 C33 78.1(8)
C21 C24 Fe1 C33 -42.9(9)
C25 C24 Fe1 C28 116.3(7)
C21 C24 Fe1 C28 -121.0(8)
C28 C24 Fe1 C25 -116.3(7)
C21 C24 Fe1 C25 122.8(8)
C25 C24 Fe1 C27 79.9(5)
C28 C24 Fe1 C27 -36.3(5)
C21 C24 Fe1 C27 -157.3(7)
C25 C24 Fe1 C26 37.0(5)
C28 C24 Fe1 C26 -79.3(5)
C21 C24 Fe1 C26 159.8(7)
C26 C25 Fe1 C31 -129.4(8)
C24 C25 Fe1 C31 110.4(8)
C26 C25 Fe1 C30 -90.0(9)
C24 C25 Fe1 C30 149.8(8)
C26 C25 Fe1 C29 -55.1(15)
C24 C25 Fe1 C29 -175.4(13)
C26 C25 Fe1 C32 -166.6(8)
C24 C25 Fe1 C32 73.2(8)
C26 C25 Fe1 C33 160.8(16)
C24 C25 Fe1 C33 40.6(18)
C26 C25 Fe1 C28 80.3(6)
C24 C25 Fe1 C28 -40.0(5)
C26 C25 Fe1 C24 120.2(7)
C26 C25 Fe1 C27 36.9(5)
C24 C25 Fe1 C27 -83.3(5)
C24 C25 Fe1 C26 -120.2(7)
C28 C27 Fe1 C31 161(2)
C26 C27 Fe1 C31 42(3)
C28 C27 Fe1 C30 -166.2(10)
C26 C27 Fe1 C30 74.7(10)
C28 C27 Fe1 C29 -125.6(8)
C26 C27 Fe1 C29 115.3(8)
C28 C27 Fe1 C32 -45.4(13)
C26 C27 Fe1 C32 -164.5(11)
C28 C27 Fe1 C33 -80.5(8)
C26 C27 Fe1 C33 160.4(7)
C26 C27 Fe1 C28 -119.1(7)
C28 C27 Fe1 C24 37.7(5)
C26 C27 Fe1 C24 -81.3(5)
C28 C27 Fe1 C25 81.6(5)
C26 C27 Fe1 C25 -37.4(5)
C28 C27 Fe1 C26 119.1(7)
C27 C26 Fe1 C31 -168.6(8)
C25 C26 Fe1 C31 71.6(9)
C27 C26 Fe1 C30 -129.1(9)
C25 C26 Fe1 C30 111.1(9)
C27 C26 Fe1 C29 -84.6(9)
C25 C26 Fe1 C29 155.5(9)
C27 C26 Fe1 C32 158.7(15)
C25 C26 Fe1 C32 38.9(17)
C27 C26 Fe1 C33 -45.3(14)
C25 C26 Fe1 C33 -165.1(12)
C27 C26 Fe1 C28 37.6(5)
C25 C26 Fe1 C28 -82.3(5)
C27 C26 Fe1 C24 82.6(5)
C25 C26 Fe1 C24 -37.2(5)
C27 C26 Fe1 C25 119.8(7)
C25 C26 Fe1 C27 -119.8(7)
C58 C59 Fe2 C55 -48.9(10)
C60 C59 Fe2 C55 -168.0(7)
C58 C59 Fe2 C60 119.2(9)
C58 C59 Fe2 C54 -84.0(7)
C60 C59 Fe2 C54 156.8(6)
C58 C59 Fe2 C53 -127.8(6)
C60 C59 Fe2 C53 113.0(7)
C58 C59 Fe2 C56 158.4(16)
C60 C59 Fe2 C56 39(2)
C60 C59 Fe2 C58 -119.2(9)
C58 C59 Fe2 C61 80.7(7)
C60 C59 Fe2 C61 -38.5(7)
C58 C59 Fe2 C57 -167.5(6)
C60 C59 Fe2 C57 73.3(8)
C58 C59 Fe2 C62 38.1(6)
C60 C59 Fe2 C62 -81.1(7)
C54 C55 Fe2 C59 -52.3(9)
C56 C55 Fe2 C59 -171.9(7)
C54 C55 Fe2 C60 165.9(18)
C56 C55 Fe2 C60 46(2)
C56 C55 Fe2 C54 -119.6(7)
C54 C55 Fe2 C53 38.0(4)
C56 C55 Fe2 C53 -81.6(5)
C54 C55 Fe2 C56 119.6(7)
C54 C55 Fe2 C58 -84.7(5)
C56 C55 Fe2 C58 155.7(5)
C54 C55 Fe2 C61 -166.4(5)
C56 C55 Fe2 C61 74.0(6)
C54 C55 Fe2 C57 81.7(5)
C56 C55 Fe2 C57 -37.9(5)
C54 C55 Fe2 C62 -127.6(5)
C56 C55 Fe2 C62 112.8(5)
C61 C60 Fe2 C59 -117.5(10)
C59 C60 Fe2 C55 151.6(17)
C61 C60 Fe2 C55 34(2)
C59 C60 Fe2 C54 -47.9(12)
C61 C60 Fe2 C54 -165.5(7)
C59 C60 Fe2 C53 -85.4(7)
C61 C60 Fe2 C53 157.0(6)
C59 C60 Fe2 C56 -170.5(6)
C61 C60 Fe2 C56 72.0(8)
C59 C60 Fe2 C58 36.7(6)
C61 C60 Fe2 C58 -80.8(7)
C59 C60 Fe2 C61 117.5(10)
C59 C60 Fe2 C57 -129.2(7)
C61 C60 Fe2 C57 113.3(7)
C59 C60 Fe2 C62 80.7(7)
C61 C60 Fe2 C62 -36.9(6)
C55 C54 Fe2 C59 153.3(6)
C53 C54 Fe2 C59 -87.4(6)
C53 C54 Fe2 C55 119.2(7)
C55 C54 Fe2 C60 -173.5(9)
C53 C54 Fe2 C60 -54.2(10)
C55 C54 Fe2 C53 -119.2(7)
C55 C54 Fe2 C56 -37.7(5)
C53 C54 Fe2 C56 81.5(5)
C55 C54 Fe2 C58 112.1(6)
C53 C54 Fe2 C58 -128.6(5)
C55 C54 Fe2 C61 46.1(17)
C53 C54 Fe2 C61 165.3(14)
C55 C54 Fe2 C57 -81.1(5)
C53 C54 Fe2 C57 38.2(4)
C55 C54 Fe2 C62 72.3(6)
C53 C54 Fe2 C62 -168.4(5)
C57 C53 Fe2 C59 -131.5(6)
C54 C53 Fe2 C59 110.5(6)
C50 C53 Fe2 C59 -9.3(8)
C57 C53 Fe2 C55 80.6(5)
C54 C53 Fe2 C55 -37.4(5)
C50 C53 Fe2 C55 -157.2(7)
C57 C53 Fe2 C60 -88.0(7)
C54 C53 Fe2 C60 154.1(6)
C50 C53 Fe2 C60 34.2(8)
C57 C53 Fe2 C54 117.9(7)
C50 C53 Fe2 C54 -119.8(8)
C57 C53 Fe2 C56 36.5(5)
C54 C53 Fe2 C56 -81.5(5)
C50 C53 Fe2 C56 158.7(7)
C57 C53 Fe2 C58 -170.9(6)
C54 C53 Fe2 C58 71.2(7)
C50 C53 Fe2 C58 -48.7(9)
C57 C53 Fe2 C61 -53.8(10)
C54 C53 Fe2 C61 -171.7(8)
C50 C53 Fe2 C61 68.4(11)
C54 C53 Fe2 C57 -117.9(7)
C50 C53 Fe2 C57 122.2(8)
C57 C53 Fe2 C62 159.1(15)
C54 C53 Fe2 C62 41.2(17)
C50 C53 Fe2 C62 -78.6(17)
C57 C56 Fe2 C59 41(2)
C55 C56 Fe2 C59 159.3(18)
C57 C56 Fe2 C55 -118.1(7)
C57 C56 Fe2 C60 73.8(7)
C55 C56 Fe2 C60 -168.1(6)
C57 C56 Fe2 C54 -80.9(5)
C55 C56 Fe2 C54 37.2(4)
C57 C56 Fe2 C53 -36.7(5)
C55 C56 Fe2 C53 81.4(5)
C57 C56 Fe2 C58 -167.7(7)
C55 C56 Fe2 C58 -49.6(9)
C57 C56 Fe2 C61 114.7(6)
C55 C56 Fe2 C61 -127.2(5)
C55 C56 Fe2 C57 118.1(7)
C57 C56 Fe2 C62 156.6(6)
C55 C56 Fe2 C62 -85.3(6)
C62 C58 Fe2 C59 118.9(10)
C59 C58 Fe2 C55 154.7(6)
C62 C58 Fe2 C55 -86.4(7)
C59 C58 Fe2 C60 -38.2(7)
C62 C58 Fe2 C60 80.7(7)
C59 C58 Fe2 C54 112.3(7)
C62 C58 Fe2 C54 -128.8(7)
C59 C58 Fe2 C53 71.8(8)
C62 C58 Fe2 C53 -169.3(6)
C59 C58 Fe2 C56 -171.2(8)
C62 C58 Fe2 C56 -52.3(11)
C59 C58 Fe2 C61 -82.4(7)
C62 C58 Fe2 C61 36.5(6)
C59 C58 Fe2 C57 45(2)
C62 C58 Fe2 C57 164.2(16)
C59 C58 Fe2 C62 -118.9(10)
C62 C61 Fe2 C59 -80.2(7)
C60 C61 Fe2 C59 38.8(7)
C62 C61 Fe2 C55 70.0(8)
C60 C61 Fe2 C55 -171.0(7)
C62 C61 Fe2 C60 -119.0(10)
C62 C61 Fe2 C54 33.5(18)
C60 C61 Fe2 C54 152.5(14)
C62 C61 Fe2 C53 -168.1(7)
C60 C61 Fe2 C53 -49.1(12)
C62 C61 Fe2 C56 111.8(7)
C60 C61 Fe2 C56 -129.2(7)
C62 C61 Fe2 C58 -37.6(7)
C60 C61 Fe2 C58 81.4(8)
C62 C61 Fe2 C57 154.6(6)
C60 C61 Fe2 C57 -86.4(8)
C60 C61 Fe2 C62 119.0(10)
C56 C57 Fe2 C59 -169.9(6)
C53 C57 Fe2 C59 69.1(7)
C56 C57 Fe2 C55 38.6(5)
C53 C57 Fe2 C55 -82.3(5)
C56 C57 Fe2 C60 -128.0(6)
C53 C57 Fe2 C60 111.1(6)
C56 C57 Fe2 C54 82.2(6)
C53 C57 Fe2 C54 -38.7(5)
C56 C57 Fe2 C53 120.9(8)
C53 C57 Fe2 C56 -120.9(8)
C56 C57 Fe2 C58 153.7(18)
C53 C57 Fe2 C58 33(2)
C56 C57 Fe2 C61 -84.1(7)
C53 C57 Fe2 C61 155.0(5)
C56 C57 Fe2 C62 -48.5(11)
C53 C57 Fe2 C62 -169.4(8)
C61 C62 Fe2 C59 82.7(8)
C58 C62 Fe2 C59 -37.0(7)
C61 C62 Fe2 C55 -129.3(7)
C58 C62 Fe2 C55 111.0(7)
C61 C62 Fe2 C60 38.1(7)
C58 C62 Fe2 C60 -81.6(8)
C61 C62 Fe2 C54 -169.7(6)
C58 C62 Fe2 C54 70.6(8)
C61 C62 Fe2 C53 157.2(14)
C58 C62 Fe2 C53 37.4(19)
C61 C62 Fe2 C56 -85.9(7)
C58 C62 Fe2 C56 154.4(7)
C61 C62 Fe2 C58 119.7(10)
C58 C62 Fe2 C61 -119.7(10)
C61 C62 Fe2 C57 -52.6(12)
C58 C62 Fe2 C57 -172.3(8)
C42 C43 Fe3 C44 -114.3(12)
C44 C43 Fe3 C34 -48.2(15)
C42 C43 Fe3 C34 -162.6(9)
C44 C43 Fe3 C38 162.4(13)
C42 C43 Fe3 C38 48.1(19)
C44 C43 Fe3 C36 -123.8(9)
C42 C43 Fe3 C36 121.9(8)
C44 C43 Fe3 C40 35.7(8)
C42 C43 Fe3 C40 -78.6(8)
C44 C43 Fe3 C37 -165.4(8)
C42 C43 Fe3 C37 80.3(9)
C44 C43 Fe3 C42 114.3(12)
C44 C43 Fe3 C35 -81.5(10)
C42 C43 Fe3 C35 164.2(7)
C44 C43 Fe3 C41 76.7(9)
C42 C43 Fe3 C41 -37.6(7)
C40 C44 Fe3 C43 120.2(14)
C40 C44 Fe3 C34 -82.0(10)
C43 C44 Fe3 C34 157.8(8)
C40 C44 Fe3 C38 -47.5(16)
C43 C44 Fe3 C38 -167.7(10)
C40 C44 Fe3 C36 -164.0(8)
C43 C44 Fe3 C36 75.8(10)
C43 C44 Fe3 C40 -120.2(14)
C40 C44 Fe3 C37 162.3(12)
C43 C44 Fe3 C37 42(2)
C40 C44 Fe3 C42 77.7(10)
C43 C44 Fe3 C42 -42.5(9)
C40 C44 Fe3 C35 -123.5(9)
C43 C44 Fe3 C35 116.3(9)
C40 C44 Fe3 C41 34.6(9)
C43 C44 Fe3 C41 -85.6(10)
C35 C34 Fe3 C43 -47.9(13)
C38 C34 Fe3 C43 -167.0(10)
C35 C34 Fe3 C44 -81.6(8)
C38 C34 Fe3 C44 159.2(6)
C35 C34 Fe3 C38 119.1(7)
C35 C34 Fe3 C36 37.5(5)
C38 C34 Fe3 C36 -81.7(5)
C35 C34 Fe3 C40 -121.9(7)
C38 C34 Fe3 C40 118.9(6)
C35 C34 Fe3 C37 81.1(6)
C38 C34 Fe3 C37 -38.0(4)
C35 C34 Fe3 C42 169.4(12)
C38 C34 Fe3 C42 50.3(14)
C38 C34 Fe3 C35 -119.1(7)
C35 C34 Fe3 C41 -160.6(6)
C38 C34 Fe3 C41 80.3(7)
C37 C38 Fe3 C43 41.6(17)
C34 C38 Fe3 C43 160.3(15)
C39 C38 Fe3 C43 -77.5(17)
C37 C38 Fe3 C44 -166.5(11)
C34 C38 Fe3 C44 -47.9(13)
C39 C38 Fe3 C44 74.4(13)
C37 C38 Fe3 C34 -118.7(7)
C39 C38 Fe3 C34 122.3(8)
C37 C38 Fe3 C36 -38.4(5)
C34 C38 Fe3 C36 80.3(5)
C39 C38 Fe3 C36 -157.4(7)
C37 C38 Fe3 C40 160.6(6)
C34 C38 Fe3 C40 -80.8(7)
C39 C38 Fe3 C40 41.5(8)
C34 C38 Fe3 C37 118.7(7)
C39 C38 Fe3 C37 -119.1(7)
C37 C38 Fe3 C42 79.7(7)
C34 C38 Fe3 C42 -161.6(7)
C39 C38 Fe3 C42 -39.3(8)
C37 C38 Fe3 C35 -81.8(5)
C34 C38 Fe3 C35 36.9(5)
C39 C38 Fe3 C35 159.1(6)
C37 C38 Fe3 C41 121.1(6)
C34 C38 Fe3 C41 -120.3(6)
C39 C38 Fe3 C41 2.0(7)
C37 C36 Fe3 C43 -123.4(8)
C35 C36 Fe3 C43 115.4(8)
C37 C36 Fe3 C44 -164.7(7)
C35 C36 Fe3 C44 74.1(8)
C37 C36 Fe3 C34 84.2(5)
C35 C36 Fe3 C34 -37.0(5)
C37 C36 Fe3 C38 38.9(4)
C35 C36 Fe3 C38 -82.3(5)
C37 C36 Fe3 C40 165.0(13)
C35 C36 Fe3 C40 43.8(15)
C35 C36 Fe3 C37 -121.2(7)
C37 C36 Fe3 C42 -77.8(8)
C35 C36 Fe3 C42 161.0(7)
C37 C36 Fe3 C35 121.2(7)
C37 C36 Fe3 C41 -45.4(15)
C35 C36 Fe3 C41 -166.7(13)
C41 C40 Fe3 C43 85.1(10)
C44 C40 Fe3 C43 -37.5(9)
C41 C40 Fe3 C44 122.6(14)
C41 C40 Fe3 C34 -122.4(9)
C44 C40 Fe3 C34 115.0(9)
C41 C40 Fe3 C38 -78.7(10)
C44 C40 Fe3 C38 158.7(8)
C41 C40 Fe3 C36 164.0(11)
C44 C40 Fe3 C36 41.4(19)
C41 C40 Fe3 C37 -42.8(17)
C44 C40 Fe3 C37 -165.4(10)
C41 C40 Fe3 C42 37.2(9)
C44 C40 Fe3 C42 -85.4(10)
C41 C40 Fe3 C35 -163.4(8)
C44 C40 Fe3 C35 74.0(10)
C44 C40 Fe3 C41 -122.6(14)
C36 C37 Fe3 C43 76.2(8)
C38 C37 Fe3 C43 -166.2(7)
C36 C37 Fe3 C44 44.1(17)
C38 C37 Fe3 C44 161.7(15)
C36 C37 Fe3 C34 -79.0(5)
C38 C37 Fe3 C34 38.6(4)
C36 C37 Fe3 C38 -117.6(7)
C38 C37 Fe3 C36 117.6(7)
C36 C37 Fe3 C40 -166.4(12)
C38 C37 Fe3 C40 -48.8(13)
C36 C37 Fe3 C42 122.1(7)
C38 C37 Fe3 C42 -120.3(7)
C36 C37 Fe3 C35 -36.3(5)
C38 C37 Fe3 C35 81.2(5)
C36 C37 Fe3 C41 163.2(7)
C38 C37 Fe3 C41 -79.2(7)
C41 C42 Fe3 C43 -116.7(12)
C41 C42 Fe3 C44 -77.3(9)
C43 C42 Fe3 C44 39.4(8)
C41 C42 Fe3 C34 40.6(16)
C43 C42 Fe3 C34 157.2(12)
C41 C42 Fe3 C38 78.6(9)
C43 C42 Fe3 C38 -164.8(8)
C41 C42 Fe3 C36 163.7(7)
C43 C42 Fe3 C36 -79.6(9)
C41 C42 Fe3 C40 -35.6(8)
C43 C42 Fe3 C40 81.1(9)
C41 C42 Fe3 C37 121.6(8)
C43 C42 Fe3 C37 -121.7(9)
C41 C42 Fe3 C35 -159.2(11)
C43 C42 Fe3 C35 -42.5(16)
C43 C42 Fe3 C41 116.7(12)
C34 C35 Fe3 C43 157.8(8)
C36 C35 Fe3 C43 -82.7(8)
C34 C35 Fe3 C44 115.6(7)
C36 C35 Fe3 C44 -124.9(7)
C36 C35 Fe3 C34 119.5(8)
C34 C35 Fe3 C38 -38.7(5)
C36 C35 Fe3 C38 80.9(5)
C34 C35 Fe3 C36 -119.5(8)
C34 C35 Fe3 C40 76.9(8)
C36 C35 Fe3 C40 -163.5(7)
C34 C35 Fe3 C37 -82.9(5)
C36 C35 Fe3 C37 36.6(5)
C34 C35 Fe3 C42 -169.6(12)
C36 C35 Fe3 C42 -50.1(14)
C34 C35 Fe3 C41 48.4(14)
C36 C35 Fe3 C41 167.9(11)
C40 C41 Fe3 C43 -78.8(10)
C42 C41 Fe3 C43 41.4(9)
C40 C41 Fe3 C44 -35.0(9)
C42 C41 Fe3 C44 85.2(9)
C40 C41 Fe3 C34 75.3(10)
C42 C41 Fe3 C34 -164.5(8)
C40 C41 Fe3 C38 119.2(9)
C42 C41 Fe3 C38 -120.6(8)
C40 C41 Fe3 C36 -163.7(11)
C42 C41 Fe3 C36 -43.5(18)
C42 C41 Fe3 C40 120.2(13)
C40 C41 Fe3 C37 162.2(8)
C42 C41 Fe3 C37 -77.6(9)
C40 C41 Fe3 C42 -120.2(13)
C40 C41 Fe3 C35 40.1(17)
C42 C41 Fe3 C35 160.3(10)
